data_4508417
loop_
_publ_author_name
'Bajpai, Alankriti'
'Venugopalan, Paloth'
'Moorthy, Jarugu Narasimha'

_publ_section_title
;
 Self-Assembly of Rigid Three-Connecting Mesitylenetribenzoic Acid:
 Multifarious Supramolecular Synthons and Solvent-Induced Supramolecular
 Isomerism
;
_journal_issue 11
_journal_name_full 'Crystal Growth &amp; Design'
_journal_page_first 4721
_journal_paper_doi 10.1021/cg400805c
_journal_volume 13
_journal_year 2013
_chemical_formula_sum 'C48 H75 N O19'
_chemical_formula_weight 970.09
_chemical_name_common 1,3,5-Tris(4-carboxyphenyl)mesitylene
_chemical_name_systematic
;
 1,3,5-Tris(4-carboxyphenyl)mesitylene-{ammonium-18-crown-6}-2dimethoxyethane-2water
;
_space_group_IT_number 2
_symmetry_space_group_name_Hall '-P 1'
_symmetry_space_group_name_H-M 'P -1'
_atom_sites_solution_hydrogens geom
_atom_sites_solution_primary direct
_atom_sites_solution_secondary difmap
_audit_creation_method SHELXL-97
_cell_angle_alpha 107.579(6)
_cell_angle_beta 109.440(6)
_cell_angle_gamma 96.641(7)
_cell_formula_units_Z 2
_cell_length_a 12.413(4)
_cell_length_b 14.033(5)
_cell_length_c 17.701(6)
_cell_measurement_temperature 293(2)
_cell_volume 2690.5(16)
_computing_structure_refinement 'SHELXL-97 (Sheldrick, 1997)'
_diffrn_ambient_temperature 293(2)
_diffrn_measured_fraction_theta_full 0.965
_diffrn_measured_fraction_theta_max 0.965
_diffrn_radiation_monochromator graphite
_diffrn_radiation_source 'fine-focus sealed tube'
_diffrn_radiation_type MoK\a
_diffrn_radiation_wavelength 0.71073
_diffrn_reflns_av_R_equivalents 0.0545
_diffrn_reflns_av_sigmaI/netI 0.1188
_diffrn_reflns_limit_h_max 14
_diffrn_reflns_limit_h_min -14
_diffrn_reflns_limit_k_max 16
_diffrn_reflns_limit_k_min -11
_diffrn_reflns_limit_l_max 18
_diffrn_reflns_limit_l_min -21
_diffrn_reflns_number 13536
_diffrn_reflns_theta_full 25.00
_diffrn_reflns_theta_max 25.00
_diffrn_reflns_theta_min 2.33
_exptl_absorpt_coefficient_mu 0.092
_exptl_crystal_density_diffrn 1.198
_exptl_crystal_density_method 'not measured'
_exptl_crystal_F_000 1044
_refine_diff_density_max 0.941
_refine_diff_density_min -0.428
_refine_diff_density_rms 0.117
_refine_ls_extinction_method none
_refine_ls_goodness_of_fit_ref 1.041
_refine_ls_hydrogen_treatment mixed
_refine_ls_matrix_type full
_refine_ls_number_parameters 686
_refine_ls_number_reflns 9145
_refine_ls_number_restraints 82
_refine_ls_restrained_S_all 1.040
_refine_ls_R_factor_all 0.1771
_refine_ls_R_factor_gt 0.1317
_refine_ls_shift/su_max 0.000
_refine_ls_shift/su_mean 0.000
_refine_ls_structure_factor_coef Fsqd
_refine_ls_weighting_details 'calc w=1/[\s^2^(Fo^2^)+(0.1866P)^2^+11.8105P] where P=(Fo^2^+2Fc^2^)/3'
_refine_ls_weighting_scheme calc
_refine_ls_wR_factor_gt 0.3449
_refine_ls_wR_factor_ref 0.3711
_reflns_number_gt 5738
_reflns_number_total 9145
_reflns_threshold_expression >2sigma(I)
_cod_data_source_file cg400805c_si_006.cif
_cod_data_source_block MTB-ACD
_cod_original_cell_volume 2690.3(16)
_cod_database_code 4508417

loop_
_symmetry_equiv_pos_as_xyz
'x, y, z'
'-x, -y, -z'

loop_
_atom_site_label
_atom_site_type_symbol
_atom_site_fract_x
_atom_site_fract_y
_atom_site_fract_z
_atom_site_U_iso_or_equiv
_atom_site_adp_type
_atom_site_occupancy
_atom_site_symmetry_multiplicity
_atom_site_calc_flag
_atom_site_refinement_flags
_atom_site_disorder_assembly
_atom_site_disorder_group
C47 C 0.0397(11) 0.2008(11) -0.6046(9) 0.045(6) Uani 0.50 1 d PDU A 1
O17A O 0.111(2) 0.181(2) -0.6397(17) 0.114(16) Uani 0.33 1 d PDU A 1
O17B O -0.0049(15) 0.2772(12) -0.6063(16) 0.078(7) Uani 0.33 1 d PDU A 1
O17C O 0.0108(19) 0.1453(16) -0.5672(16) 0.088(7) Uani 0.33 1 d PDU . 1
C49 C 0.1262(19) 0.2023(17) -0.6404(12) 0.032(5) Uani 0.50 1 d PDU B 2
H49A H 0.1643 0.2657 -0.6407 0.049 Uiso 1 1 d R B 2
H49B H 0.0634 0.1651 -0.6954 0.049 Uiso 1 1 d R B 2
H49C H 0.1822 0.1615 -0.6290 0.049 Uiso 1 1 d R B 2
O19 O 0.0756(10) 0.2240(9) -0.5749(8) 0.028(2) Uani 0.50 1 d PDU B 2
C48 C -0.1685(13) 0.1830(12) -0.6154(11) 0.078(13) Uani 0.50 1 d PDU C 2
O18A O -0.0992(14) 0.2675(14) -0.5616(13) 0.109(11) Uani 0.33 1 d PDU C 2
O18B O -0.130(2) 0.1021(16) -0.628(3) 0.22(3) Uani 0.33 1 d PDU C 2
O18C O -0.2747(9) 0.1782(9) -0.6569(7) 0.020(3) Uani 0.33 1 d PDU C 2
C49A C -0.086(2) 0.136(2) -0.570(4) 0.31(5) Uani 0.50 1 d PD . 3
H49D H -0.0965 0.0796 -0.6207 0.464 Uiso 1 1 d R . 3
H49E H -0.1012 0.1105 -0.5292 0.464 Uiso 1 1 d R . 3
H49F H -0.0064 0.1771 -0.5450 0.464 Uiso 1 1 d R . 3
O19A O -0.1671(8) 0.2006(10) -0.5888(10) 0.035(3) Uani 0.50 1 d PD D 3
O1 O 0.6017(4) 0.1914(4) -0.1973(3) 0.0332(12) Uani 1 1 d . . .
O2 O 0.5009(4) 0.3128(3) -0.1903(3) 0.0303(11) Uani 1 1 d . . .
O3 O 0.5031(4) 0.3514(3) 0.5607(3) 0.0273(11) Uani 1 1 d . . .
O4 O 0.5657(4) 0.2114(3) 0.5679(3) 0.0274(10) Uani 1 1 d . . .
O5 O -0.3103(4) -0.4180(3) -0.1910(3) 0.0309(11) Uani 1 1 d . . .
O6 O -0.1858(4) -0.5225(3) -0.1892(3) 0.0281(11) Uani 1 1 d . . .
O7 O 0.8517(4) 0.5285(4) 0.3551(3) 0.0285(11) Uani 1 1 d . . .
O8 O 0.7576(4) 0.4605(4) 0.4603(3) 0.0302(11) Uani 1 1 d . . .
O9 O 0.9149(4) 0.4783(3) 0.6260(3) 0.0261(10) Uani 1 1 d . . .
O10 O 0.2029(4) 0.0043(3) -0.5370(3) 0.0299(11) Uani 1 1 d . . .
O11 O 0.2145(4) 0.1389(3) -0.3747(3) 0.0284(11) Uani 1 1 d . . .
O12 O -0.0015(4) 0.1623(3) -0.3593(3) 0.0304(11) Uani 1 1 d . . .
O13 O 0.3414(4) -0.5249(3) -0.0967(3) 0.0302(11) Uani 1 1 d . . .
O14 O 0.1049(4) -0.5776(4) -0.1080(3) 0.0316(11) Uani 1 1 d . . .
O15 O 0.7032(4) 0.2722(3) -0.2714(3) 0.0232(10) Uani 1 1 d . . .
O16 O 0.5233(4) 0.4295(3) 0.7172(3) 0.0220(10) Uani 1 1 d . . .
N1 N 1.0102(9) 0.5743(8) 0.5304(8) 0.026(2) Uani 0.50 1 d P . .
N2 N 0.0230(10) -0.0406(8) -0.4656(7) 0.025(2) Uani 0.50 1 d P . .
C1 C 0.3137(5) 0.0609(5) 0.0139(4) 0.0237(14) Uani 1 1 d . . .
C2 C 0.3614(5) 0.1096(5) 0.1032(4) 0.0226(14) Uani 1 1 d . . .
C3 C 0.3147(5) 0.0719(5) 0.1540(4) 0.0207(13) Uani 1 1 d . . .
C4 C 0.2193(5) -0.0174(5) 0.1135(4) 0.0200(13) Uani 1 1 d . . .
C5 C 0.1758(5) -0.0669(5) 0.0241(4) 0.0204(13) Uani 1 1 d . . .
C6 C 0.2201(6) -0.0285(5) -0.0271(4) 0.0228(14) Uani 1 1 d . . .
C7 C 0.4668(5) 0.2016(5) 0.1455(4) 0.0237(14) Uani 1 1 d . . .
H7A H 0.5128 0.1953 0.1108 0.036 Uiso 1 1 calc R . .
H7B H 0.5142 0.2038 0.2015 0.036 Uiso 1 1 calc R . .
H7C H 0.4399 0.2638 0.1507 0.036 Uiso 1 1 calc R . .
C8 C 0.1635(6) -0.0592(5) 0.1656(4) 0.0274(15) Uani 1 1 d . . .
H8A H 0.0797 -0.0816 0.1348 0.041 Uiso 1 1 calc R . .
H8B H 0.1817 -0.0061 0.2202 0.041 Uiso 1 1 calc R . .
H8C H 0.1942 -0.1164 0.1747 0.041 Uiso 1 1 calc R . .
C9 C 0.1661(6) -0.0783(5) -0.1237(4) 0.0319(16) Uani 1 1 d . . .
H9A H 0.1996 -0.1351 -0.1417 0.048 Uiso 1 1 calc R . .
H9B H 0.1817 -0.0287 -0.1485 0.048 Uiso 1 1 calc R . .
H9C H 0.0826 -0.1027 -0.1426 0.048 Uiso 1 1 calc R . .
C10 C 0.3610(6) 0.1025(5) -0.0398(4) 0.0248(14) Uani 1 1 d . . .
C11 C 0.4331(6) 0.0528(5) -0.0772(4) 0.0259(15) Uani 1 1 d . . .
H11A H 0.4447 -0.0101 -0.0732 0.031 Uiso 1 1 calc R . .
C12 C 0.4865(6) 0.0964(5) -0.1196(4) 0.0299(15) Uani 1 1 d . . .
H12A H 0.5375 0.0645 -0.1409 0.036 Uiso 1 1 calc R . .
C13 C 0.4657(5) 0.1868(5) -0.1312(4) 0.0222(14) Uani 1 1 d . . .
C14 C 0.3891(6) 0.2335(5) -0.0992(4) 0.0243(14) Uani 1 1 d . . .
H14A H 0.3708 0.2923 -0.1089 0.029 Uiso 1 1 calc R . .
C15 C 0.3396(6) 0.1917(5) -0.0524(4) 0.0276(15) Uani 1 1 d . . .
H15A H 0.2910 0.2250 -0.0293 0.033 Uiso 1 1 calc R . .
C16 C 0.5241(6) 0.2354(5) -0.1766(4) 0.0248(14) Uani 1 1 d . . .
C17 C 0.3663(5) 0.1228(5) 0.2502(4) 0.0205(13) Uani 1 1 d . . .
C18 C 0.3674(5) 0.2250(5) 0.2908(4) 0.0196(13) Uani 1 1 d . . .
H18A H 0.3357 0.2633 0.2580 0.024 Uiso 1 1 calc R . .
C19 C 0.4160(5) 0.2702(5) 0.3803(4) 0.0209(13) Uani 1 1 d . . .
H19A H 0.4156 0.3383 0.4067 0.025 Uiso 1 1 calc R . .
C20 C 0.4647(5) 0.2150(5) 0.4306(4) 0.0214(13) Uani 1 1 d . . .
C21 C 0.4640(5) 0.1132(5) 0.3891(4) 0.0252(14) Uani 1 1 d . . .
H21A H 0.4973 0.0753 0.4217 0.030 Uiso 1 1 calc R . .
C22 C 0.4149(5) 0.0676(5) 0.3009(4) 0.0223(14) Uani 1 1 d . . .
H22A H 0.4142 -0.0009 0.2748 0.027 Uiso 1 1 calc R . .
C23 C 0.5146(5) 0.2633(5) 0.5266(4) 0.0224(14) Uani 1 1 d . . .
C24 C 0.0764(6) -0.1636(5) -0.0218(4) 0.0231(14) Uani 1 1 d . . .
C25 C -0.0392(6) -0.1573(5) -0.0404(4) 0.0267(15) Uani 1 1 d . . .
H25A H -0.0556 -0.0937 -0.0200 0.032 Uiso 1 1 calc R . .
C26 C -0.1311(6) -0.2440(5) -0.0888(4) 0.0244(14) Uani 1 1 d . . .
H26A H -0.2086 -0.2382 -0.1035 0.029 Uiso 1 1 calc R . .
C27 C -0.1059(6) -0.3426(5) -0.1162(4) 0.0242(14) Uani 1 1 d . . .
C28 C 0.0097(6) -0.3485(5) -0.0945(4) 0.0256(14) Uani 1 1 d . . .
H28A H 0.0272 -0.4122 -0.1118 0.031 Uiso 1 1 calc R . .
C29 C 0.1009(5) -0.2598(5) -0.0468(4) 0.0248(14) Uani 1 1 d . . .
H29A H 0.1787 -0.2650 -0.0317 0.030 Uiso 1 1 calc R . .
C30 C -0.2057(6) -0.4353(5) -0.1698(4) 0.0226(14) Uani 1 1 d . . .
C31 C 0.8887(6) 0.5097(6) 0.2847(4) 0.0289(15) Uani 1 1 d . . .
H31A H 0.8404 0.5337 0.2421 0.035 Uiso 1 1 calc R . .
H31B H 0.8799 0.4364 0.2576 0.035 Uiso 1 1 calc R . .
C32 C 0.7291(6) 0.4818(7) 0.3272(5) 0.0371(18) Uani 1 1 d . . .
H32A H 0.7143 0.4078 0.3001 0.044 Uiso 1 1 calc R . .
H32B H 0.6819 0.5077 0.2856 0.044 Uiso 1 1 calc R . .
C33 C 0.6963(6) 0.5073(6) 0.4038(5) 0.0346(17) Uani 1 1 d . . .
H33A H 0.7167 0.5814 0.4333 0.042 Uiso 1 1 calc R . .
H33B H 0.6121 0.4824 0.3854 0.042 Uiso 1 1 calc R . .
C34 C 0.7255(6) 0.4784(6) 0.5326(5) 0.0320(16) Uani 1 1 d . . .
H34A H 0.6414 0.4517 0.5134 0.038 Uiso 1 1 calc R . .
H34B H 0.7444 0.5518 0.5648 0.038 Uiso 1 1 calc R . .
C35 C 0.7918(6) 0.4254(6) 0.5889(5) 0.0324(16) Uani 1 1 d . . .
H35A H 0.7630 0.4283 0.6341 0.039 Uiso 1 1 calc R . .
H35B H 0.7812 0.3537 0.5552 0.039 Uiso 1 1 calc R . .
C36 C 0.9855(6) 0.4346(5) 0.6822(5) 0.0313(16) Uani 1 1 d . . .
H36A H 0.9757 0.3621 0.6514 0.038 Uiso 1 1 calc R . .
H36B H 0.9611 0.4410 0.7298 0.038 Uiso 1 1 calc R . .
C37 C 0.0128(7) -0.6413(6) -0.1016(5) 0.0365(17) Uani 1 1 d . . .
H37A H 0.0361 -0.7022 -0.0951 0.055 Uiso 1 1 calc R . .
H37B H -0.0570 -0.6604 -0.1529 0.055 Uiso 1 1 calc R . .
H37C H -0.0028 -0.6043 -0.0527 0.055 Uiso 1 1 calc R . .
C38 C 0.2040(6) -0.5369(6) -0.0301(4) 0.0346(17) Uani 1 1 d . . .
H38A H 0.2346 -0.5926 -0.0160 0.041 Uiso 1 1 calc R . .
H38B H 0.1817 -0.4991 0.0157 0.041 Uiso 1 1 calc R . .
C39 C 0.2972(7) -0.4665(5) -0.0376(5) 0.0337(17) Uani 1 1 d . . .
H39A H 0.2643 -0.4150 -0.0577 0.040 Uiso 1 1 calc R . .
H39B H 0.3608 -0.4313 0.0183 0.040 Uiso 1 1 calc R . .
C40 C 0.4368(6) -0.4627(6) -0.1000(5) 0.0353(17) Uani 1 1 d . . .
H40A H 0.4125 -0.4059 -0.1146 0.053 Uiso 1 1 calc R . .
H40B H 0.4614 -0.5030 -0.1428 0.053 Uiso 1 1 calc R . .
H40C H 0.5012 -0.4370 -0.0449 0.053 Uiso 1 1 calc R . .
C41 C 0.2081(7) -0.0929(6) -0.5901(6) 0.043(2) Uani 1 1 d . . .
H41A H 0.2200 -0.1388 -0.5582 0.065 Uiso 1 1 calc R . .
H41B H 0.2738 -0.0841 -0.6075 0.065 Uiso 1 1 calc R . .
C42 C 0.3107(6) 0.0553(5) -0.4625(5) 0.0306(16) Uani 1 1 d . . .
H42A H 0.3756 0.0653 -0.4805 0.037 Uiso 1 1 calc R . .
H42B H 0.3268 0.0130 -0.4277 0.037 Uiso 1 1 calc R . .
C43 C 0.2999(6) 0.1565(5) -0.4113(5) 0.0304(16) Uani 1 1 d . . .
H43A H 0.3755 0.1954 -0.3658 0.036 Uiso 1 1 calc R . .
H43B H 0.2745 0.1958 -0.4478 0.036 Uiso 1 1 calc R . .
C44 C 0.1997(6) 0.2331(5) -0.3239(5) 0.0285(15) Uani 1 1 d . . .
H44A H 0.1739 0.2741 -0.3588 0.034 Uiso 1 1 calc R . .
H44B H 0.2739 0.2725 -0.2768 0.034 Uiso 1 1 calc R . .
C45 C 0.1091(6) 0.2078(5) -0.2891(4) 0.0303(16) Uani 1 1 d . . .
H45A H 0.1305 0.1604 -0.2598 0.036 Uiso 1 1 calc R . .
H45B H 0.1049 0.2700 -0.2483 0.036 Uiso 1 1 calc R . .
C46 C -0.0956(7) 0.1385(6) -0.3323(5) 0.0410(19) Uani 1 1 d . . .
H46A H -0.1016 0.2006 -0.2925 0.061 Uiso 1 1 calc R . .
H46B H -0.0798 0.0899 -0.3033 0.061 Uiso 1 1 calc R . .

loop_
_atom_site_aniso_label
_atom_site_aniso_U_11
_atom_site_aniso_U_22
_atom_site_aniso_U_33
_atom_site_aniso_U_23
_atom_site_aniso_U_13
_atom_site_aniso_U_12
C47 0.033(9) 0.062(9) 0.050(9) 0.022(7) 0.026(7) 0.009(6)
O17A 0.09(2) 0.08(2) 0.12(3) 0.066(18) -0.04(2) -0.006(17)
O17B 0.050(11) 0.032(10) 0.18(2) 0.056(12) 0.060(13) 0.015(8)
O17C 0.062(13) 0.099(16) 0.125(17) 0.056(14) 0.042(13) 0.043(12)
C49 0.031(7) 0.039(8) 0.037(7) 0.009(5) 0.030(6) 0.005(5)
O19 0.010(4) 0.039(5) 0.045(6) 0.021(5) 0.019(5) 0.009(4)
C48 0.078(14) 0.077(14) 0.075(15) 0.015(9) 0.032(8) 0.029(8)
O18A 0.16(3) 0.105(19) 0.063(15) 0.014(15) 0.035(17) 0.13(2)
O18B 0.13(3) 0.21(4) 0.20(4) 0.03(3) -0.03(3) 0.07(3)
O18C 0.007(5) 0.035(6) 0.017(5) 0.012(5) 0.005(4) -0.002(4)
C49A 0.25(5) 0.056(18) 0.79(15) 0.14(4) 0.41(8) 0.05(3)
O19A 0.008(5) 0.029(6) 0.039(7) -0.019(6) 0.006(5) -0.004(4)
O1 0.038(3) 0.034(3) 0.047(3) 0.022(2) 0.029(2) 0.021(2)
O2 0.039(3) 0.029(3) 0.040(3) 0.022(2) 0.026(2) 0.014(2)
O3 0.033(3) 0.025(3) 0.021(2) 0.0034(19) 0.012(2) 0.003(2)
O4 0.030(3) 0.026(2) 0.021(2) 0.008(2) 0.004(2) 0.007(2)
O5 0.025(3) 0.027(3) 0.039(3) 0.008(2) 0.011(2) 0.009(2)
O6 0.023(2) 0.020(2) 0.036(3) 0.004(2) 0.011(2) 0.0024(19)
O7 0.025(2) 0.040(3) 0.034(3) 0.023(2) 0.017(2) 0.013(2)
O8 0.028(2) 0.044(3) 0.037(3) 0.029(2) 0.019(2) 0.017(2)
O9 0.022(2) 0.029(2) 0.032(3) 0.019(2) 0.011(2) 0.0046(19)
O10 0.026(2) 0.024(2) 0.041(3) 0.007(2) 0.020(2) 0.0084(19)
O11 0.027(2) 0.028(2) 0.036(3) 0.009(2) 0.021(2) 0.0057(19)
O12 0.031(3) 0.030(3) 0.037(3) 0.013(2) 0.021(2) 0.010(2)
O13 0.030(3) 0.031(3) 0.035(3) 0.012(2) 0.018(2) 0.012(2)
O14 0.032(3) 0.039(3) 0.029(3) 0.015(2) 0.016(2) 0.009(2)
O15 0.023(2) 0.025(2) 0.031(2) 0.015(2) 0.017(2) 0.0091(18)
O16 0.017(2) 0.021(2) 0.029(2) 0.0091(19) 0.0106(19) 0.0046(17)
N1 0.019(5) 0.033(6) 0.044(7) 0.026(5) 0.022(5) 0.014(5)
N2 0.037(6) 0.018(5) 0.027(6) 0.013(5) 0.018(5) 0.007(5)
C1 0.022(3) 0.024(3) 0.033(4) 0.014(3) 0.015(3) 0.010(3)
C2 0.017(3) 0.023(3) 0.032(4) 0.011(3) 0.013(3) 0.007(3)
C3 0.019(3) 0.024(3) 0.023(3) 0.011(3) 0.010(3) 0.011(3)
C4 0.019(3) 0.022(3) 0.025(3) 0.010(3) 0.013(3) 0.007(2)
C5 0.016(3) 0.020(3) 0.029(3) 0.009(3) 0.013(3) 0.009(2)
C6 0.026(3) 0.023(3) 0.027(3) 0.010(3) 0.016(3) 0.012(3)
C7 0.018(3) 0.029(4) 0.028(3) 0.011(3) 0.013(3) 0.004(3)
C8 0.021(3) 0.031(4) 0.032(4) 0.013(3) 0.012(3) 0.003(3)
C9 0.039(4) 0.026(4) 0.027(4) 0.007(3) 0.014(3) 0.001(3)
C10 0.022(3) 0.027(4) 0.025(3) 0.006(3) 0.010(3) 0.008(3)
C11 0.028(4) 0.021(3) 0.040(4) 0.015(3) 0.019(3) 0.013(3)
C12 0.036(4) 0.028(4) 0.035(4) 0.014(3) 0.020(3) 0.016(3)
C13 0.020(3) 0.026(3) 0.023(3) 0.012(3) 0.007(3) 0.004(3)
C14 0.033(4) 0.022(3) 0.021(3) 0.008(3) 0.012(3) 0.010(3)
C15 0.028(4) 0.029(4) 0.032(4) 0.008(3) 0.020(3) 0.013(3)
C16 0.029(4) 0.019(3) 0.026(3) 0.006(3) 0.013(3) 0.003(3)
C17 0.012(3) 0.026(3) 0.027(3) 0.008(3) 0.014(3) 0.004(2)
C18 0.020(3) 0.023(3) 0.022(3) 0.011(3) 0.012(3) 0.007(2)
C19 0.017(3) 0.026(3) 0.024(3) 0.007(3) 0.014(3) 0.008(3)
C20 0.016(3) 0.025(3) 0.027(3) 0.011(3) 0.012(3) 0.006(2)
C21 0.015(3) 0.037(4) 0.030(4) 0.016(3) 0.013(3) 0.008(3)
C22 0.021(3) 0.024(3) 0.021(3) 0.004(3) 0.010(3) 0.008(3)
C23 0.015(3) 0.030(4) 0.024(3) 0.009(3) 0.011(3) 0.001(3)
C24 0.025(3) 0.025(3) 0.026(3) 0.014(3) 0.014(3) 0.005(3)
C25 0.021(3) 0.024(3) 0.032(4) 0.006(3) 0.009(3) 0.008(3)
C26 0.023(3) 0.015(3) 0.037(4) 0.010(3) 0.012(3) 0.009(3)
C27 0.025(3) 0.026(3) 0.024(3) 0.011(3) 0.013(3) 0.002(3)
C28 0.027(4) 0.024(3) 0.032(4) 0.008(3) 0.019(3) 0.008(3)
C29 0.015(3) 0.030(4) 0.031(4) 0.011(3) 0.011(3) 0.008(3)
C30 0.030(4) 0.019(3) 0.022(3) 0.005(3) 0.018(3) -0.001(3)
C31 0.029(4) 0.040(4) 0.028(4) 0.023(3) 0.012(3) 0.013(3)
C32 0.020(3) 0.063(5) 0.043(4) 0.036(4) 0.013(3) 0.019(3)
C33 0.023(4) 0.057(5) 0.048(4) 0.040(4) 0.020(3) 0.022(3)
C34 0.026(4) 0.044(4) 0.042(4) 0.027(4) 0.021(3) 0.012(3)
C35 0.021(3) 0.040(4) 0.038(4) 0.022(3) 0.010(3) -0.001(3)
C36 0.041(4) 0.029(4) 0.035(4) 0.019(3) 0.020(3) 0.009(3)
C37 0.035(4) 0.045(4) 0.036(4) 0.019(4) 0.017(3) 0.013(3)
C38 0.041(4) 0.041(4) 0.027(4) 0.016(3) 0.013(3) 0.018(3)
C39 0.041(4) 0.029(4) 0.031(4) 0.007(3) 0.016(3) 0.015(3)
C40 0.031(4) 0.037(4) 0.035(4) 0.010(3) 0.013(3) 0.008(3)
C41 0.038(4) 0.030(4) 0.063(5) 0.004(4) 0.034(4) 0.005(3)
C42 0.021(3) 0.029(4) 0.050(4) 0.016(3) 0.022(3) 0.008(3)
C43 0.025(3) 0.036(4) 0.036(4) 0.012(3) 0.021(3) 0.005(3)
C44 0.032(4) 0.023(3) 0.036(4) 0.007(3) 0.022(3) 0.008(3)
C45 0.032(4) 0.032(4) 0.029(4) 0.009(3) 0.016(3) 0.007(3)
C46 0.039(4) 0.039(4) 0.051(5) 0.008(4) 0.034(4) 0.005(3)

loop_
_atom_type_symbol
_atom_type_description
_atom_type_scat_dispersion_real
_atom_type_scat_dispersion_imag
_atom_type_scat_source
C C 0.0033 0.0016 'International Tables Vol C Tables 4.2.6.8 and 6.1.1.4'
H H 0.0000 0.0000 'International Tables Vol C Tables 4.2.6.8 and 6.1.1.4'
N N 0.0061 0.0033 'International Tables Vol C Tables 4.2.6.8 and 6.1.1.4'
O O 0.0106 0.0060 'International Tables Vol C Tables 4.2.6.8 and 6.1.1.4'

loop_
_geom_angle_atom_site_label_1
_geom_angle_atom_site_label_2
_geom_angle_atom_site_label_3
_geom_angle
_geom_angle_site_symmetry_1
_geom_angle_site_symmetry_3
O17A C47 O17C 121.0(8) . .
O17A C47 O17B 120.2(8) . .
O17C C47 O17B 118.7(8) . .
O17A C47 H49F 143.3 . .
O17C C47 H49F 24.5 . .
O17B C47 H49F 95.6 . .
C47 O17A H49A 109.4 . .
C47 O17A H49B 100.3 . .
H49A O17A H49B 89.1 . .
C47 O17A H49C 139.4 . .
H49A O17A H49C 87.8 . .
H49B O17A H49C 117.0 . .
C47 O17C N2 164.9(16) . 2_554
C47 O17C H49D 108.8 . .
N2 O17C H49D 66.9 2_554 .
C47 O17C H49F 96.4 . .
N2 O17C H49F 98.5 2_554 .
H49D O17C H49F 97.6 . .
O19 C49 H49A 109.9 . .
O19 C49 H49B 108.2 . .
H49A C49 H49B 109.5 . .
O19 C49 H49C 110.2 . .
H49A C49 H49C 109.5 . .
H49B C49 H49C 109.5 . .
C49 O19 H49F 143.1 . .
O18A C48 O18C 120.8(8) . .
O18A C48 O18B 119.4(8) . .
O18C C48 O18B 119.8(8) . .
C48 O18B H49D 154.2 . .
O19A C49A N2 160(2) . 2_554
O19A C49A H49D 111.7 . .
N2 C49A H49D 73.1 2_554 .
O19A C49A H49E 107.0 . .
N2 C49A H49E 54.2 2_554 .
H49D C49A H49E 109.5 . .
O19A C49A H49F 109.6 . .
N2 C49A H49F 85.7 2_554 .
H49D C49A H49F 109.5 . .
H49E C49A H49F 109.5 . .
C31 O7 C32 111.9(5) . .
C33 O8 C34 111.7(5) . .
C36 O9 C35 111.8(5) . .
C41 O10 C42 112.5(5) . .
C44 O11 C43 111.9(5) . .
C45 O12 C46 112.6(5) . .
C40 O13 C39 111.4(5) . .
C38 O14 C37 111.4(5) . .
O17C N2 C49A 38.2(10) 2_554 2_554
C2 C1 C6 120.8(6) . .
C2 C1 C10 120.2(5) . .
C6 C1 C10 118.9(6) . .
C1 C2 C3 120.3(6) . .
C1 C2 C7 119.3(5) . .
C3 C2 C7 120.3(6) . .
C2 C3 C4 119.5(6) . .
C2 C3 C17 120.8(5) . .
C4 C3 C17 119.7(5) . .
C5 C4 C3 119.1(5) . .
C5 C4 C8 119.6(5) . .
C3 C4 C8 121.3(5) . .
C4 C5 C6 121.8(5) . .
C4 C5 C24 121.1(5) . .
C6 C5 C24 117.1(5) . .
C5 C6 C1 118.4(6) . .
C5 C6 C9 121.0(6) . .
C1 C6 C9 120.5(6) . .
C2 C7 H7A 109.5 . .
C2 C7 H7B 109.5 . .
H7A C7 H7B 109.5 . .
C2 C7 H7C 109.5 . .
H7A C7 H7C 109.5 . .
H7B C7 H7C 109.5 . .
C4 C8 H8A 109.5 . .
C4 C8 H8B 109.5 . .
H8A C8 H8B 109.5 . .
C4 C8 H8C 109.5 . .
H8A C8 H8C 109.5 . .
H8B C8 H8C 109.5 . .
C6 C9 H9A 109.5 . .
C6 C9 H9B 109.5 . .
H9A C9 H9B 109.5 . .
C6 C9 H9C 109.5 . .
H9A C9 H9C 109.5 . .
H9B C9 H9C 109.5 . .
C15 C10 C11 117.8(6) . .
C15 C10 C1 121.7(6) . .
C11 C10 C1 120.4(6) . .
C12 C11 C10 120.6(6) . .
C12 C11 H11A 119.7 . .
C10 C11 H11A 119.7 . .
C11 C12 C13 121.2(6) . .
C11 C12 H12A 119.4 . .
C13 C12 H12A 119.4 . .
C12 C13 C14 118.8(6) . .
C12 C13 C16 121.7(6) . .
C14 C13 C16 119.5(6) . .
C13 C14 C15 119.7(6) . .
C13 C14 H14A 120.1 . .
C15 C14 H14A 120.1 . .
C10 C15 C14 121.6(6) . .
C10 C15 H15A 119.2 . .
C14 C15 H15A 119.2 . .
O2 C16 O1 123.7(6) . .
O2 C16 C13 121.3(6) . .
O1 C16 C13 115.0(6) . .
C22 C17 C18 118.5(6) . .
C22 C17 C3 119.9(5) . .
C18 C17 C3 121.6(6) . .
C17 C18 C19 120.3(6) . .
C17 C18 H18A 119.9 . .
C19 C18 H18A 119.9 . .
C20 C19 C18 121.0(6) . .
C20 C19 H19A 119.5 . .
C18 C19 H19A 119.5 . .
C19 C20 C21 118.1(6) . .
C19 C20 C23 120.8(6) . .
C21 C20 C23 121.1(6) . .
C22 C21 C20 121.2(6) . .
C22 C21 H21A 119.4 . .
C20 C21 H21A 119.4 . .
C21 C22 C17 120.8(6) . .
C21 C22 H22A 119.6 . .
C17 C22 H22A 119.6 . .
O3 C23 O4 124.2(6) . .
O3 C23 C20 118.6(6) . .
O4 C23 C20 117.1(6) . .
C25 C24 C29 119.2(6) . .
C25 C24 C5 120.7(6) . .
C29 C24 C5 120.1(6) . .
C24 C25 C26 121.2(6) . .
C24 C25 H25A 119.4 . .
C26 C25 H25A 119.4 . .
C25 C26 C27 119.4(6) . .
C25 C26 H26A 120.3 . .
C27 C26 H26A 120.3 . .
C28 C27 C26 118.8(6) . .
C28 C27 C30 122.2(6) . .
C26 C27 C30 119.0(6) . .
C27 C28 C29 120.7(6) . .
C27 C28 H28A 119.6 . .
C29 C28 H28A 119.6 . .
C24 C29 C28 120.4(6) . .
C24 C29 H29A 119.8 . .
C28 C29 H29A 119.8 . .
O6 C30 O5 124.2(6) . .
O6 C30 C27 119.8(6) . .
O5 C30 C27 115.9(6) . .
O7 C31 C36 108.8(5) . 2_766
O7 C31 H31A 109.9 . .
C36 C31 H31A 109.9 2_766 .
O7 C31 H31B 109.9 . .
C36 C31 H31B 109.9 2_766 .
H31A C31 H31B 108.3 . .
O7 C32 C33 108.7(6) . .
O7 C32 H32A 109.9 . .
C33 C32 H32A 109.9 . .
O7 C32 H32B 109.9 . .
C33 C32 H32B 109.9 . .
H32A C32 H32B 108.3 . .
O8 C33 C32 109.4(6) . .
O8 C33 H33A 109.8 . .
C32 C33 H33A 109.8 . .
O8 C33 H33B 109.8 . .
C32 C33 H33B 109.8 . .
H33A C33 H33B 108.3 . .
O8 C34 C35 109.0(6) . .
O8 C34 H34A 109.9 . .
C35 C34 H34A 109.9 . .
O8 C34 H34B 109.9 . .
C35 C34 H34B 109.9 . .
H34A C34 H34B 108.3 . .
O9 C35 C34 107.6(5) . .
O9 C35 H35A 110.2 . .
C34 C35 H35A 110.2 . .
O9 C35 H35B 110.2 . .
C34 C35 H35B 110.2 . .
H35A C35 H35B 108.5 . .
O9 C36 C31 108.8(5) . 2_766
O9 C36 H36A 109.9 . .
C31 C36 H36A 109.9 2_766 .
O9 C36 H36B 109.9 . .
C31 C36 H36B 109.9 2_766 .
H36A C36 H36B 108.3 . .
O14 C37 H37A 109.5 . .
O14 C37 H37B 109.5 . .
H37A C37 H37B 109.5 . .
O14 C37 H37C 109.5 . .
H37A C37 H37C 109.5 . .
H37B C37 H37C 109.5 . .
O14 C38 C39 110.1(6) . .
O14 C38 H38A 109.6 . .
C39 C38 H38A 109.6 . .
O14 C38 H38B 109.6 . .
C39 C38 H38B 109.6 . .
H38A C38 H38B 108.2 . .
O13 C39 C38 109.6(6) . .
O13 C39 H39A 109.8 . .
C38 C39 H39A 109.8 . .
O13 C39 H39B 109.8 . .
C38 C39 H39B 109.8 . .
H39A C39 H39B 108.2 . .
O13 C40 H40A 109.5 . .
O13 C40 H40B 109.5 . .
H40A C40 H40B 109.5 . .
O13 C40 H40C 109.5 . .
H40A C40 H40C 109.5 . .
H40B C40 H40C 109.5 . .
O10 C41 C46 109.2(6) . 2_554
O10 C41 H41A 109.8 . .
C46 C41 H41A 109.8 2_554 .
O10 C41 H41B 109.8 . .
C46 C41 H41B 109.8 2_554 .
H41A C41 H41B 108.3 . .
O10 C42 C43 109.6(5) . .
O10 C42 H42A 109.8 . .
C43 C42 H42A 109.8 . .
O10 C42 H42B 109.8 . .
C43 C42 H42B 109.8 . .
H42A C42 H42B 108.2 . .
O11 C43 C42 108.7(5) . .
O11 C43 H43A 110.0 . .
C42 C43 H43A 110.0 . .
O11 C43 H43B 110.0 . .
C42 C43 H43B 110.0 . .
H43A C43 H43B 108.3 . .
O11 C44 C45 108.4(5) . .
O11 C44 H44A 110.0 . .
C45 C44 H44A 110.0 . .
O11 C44 H44B 110.0 . .
C45 C44 H44B 110.0 . .
H44A C44 H44B 108.4 . .
O12 C45 C44 108.3(6) . .
O12 C45 H45A 110.0 . .
C44 C45 H45A 110.0 . .
O12 C45 H45B 110.0 . .
C44 C45 H45B 110.0 . .
H45A C45 H45B 108.4 . .
O12 C46 C41 108.6(6) . 2_554
O12 C46 H46A 110.0 . .
C41 C46 H46A 110.0 2_554 .
O12 C46 H46B 110.0 . .
C41 C46 H46B 110.0 2_554 .
H46A C46 H46B 108.3 . .

loop_
_geom_bond_atom_site_label_1
_geom_bond_atom_site_label_2
_geom_bond_distance
_geom_bond_site_symmetry_2
C47 O17A 1.250(9) .
C47 O17C 1.257(9) .
C47 O17B 1.265(9) .
C47 H49F 1.4558 .
O17A H49A 1.2942 .
O17A H49B 0.9041 .
O17A H49C 0.9347 .
O17C N2 1.790(18) 2_554
O17C H49D 1.3671 .
O17C H49F 0.6073 .
C49 O19 1.464(8) .
C49 H49A 0.9600 .
C49 H49B 0.9600 .
C49 H49C 0.9600 .
O19 H49F 1.4710 .
C48 O18A 1.261(9) .
C48 O18C 1.261(9) .
C48 O18B 1.265(9) .
O18B H49D 0.5596 .
C49A O19A 1.452(9) .
C49A N2 1.80(2) 2_554
C49A H49D 0.9600 .
C49A H49E 0.9600 .
C49A H49F 0.9600 .
O1 C16 1.296(8) .
O2 C16 1.227(8) .
O3 C23 1.248(8) .
O4 C23 1.260(8) .
O5 C30 1.300(8) .
O6 C30 1.246(8) .
O7 C31 1.429(8) .
O7 C32 1.437(8) .
O8 C33 1.420(8) .
O8 C34 1.423(8) .
O9 C36 1.430(8) .
O9 C35 1.447(8) .
O10 C41 1.427(8) .
O10 C42 1.440(8) .
O11 C44 1.428(8) .
O11 C43 1.448(7) .
O12 C45 1.421(8) .
O12 C46 1.443(8) .
O13 C40 1.417(8) .
O13 C39 1.426(8) .
O14 C38 1.404(8) .
O14 C37 1.424(8) .
N2 O17C 1.790(18) 2_554
N2 C49A 1.80(2) 2_554
C1 C2 1.396(9) .
C1 C6 1.415(9) .
C1 C10 1.490(9) .
C2 C3 1.408(9) .
C2 C7 1.520(8) .
C3 C4 1.426(8) .
C3 C17 1.501(9) .
C4 C5 1.399(9) .
C4 C8 1.529(8) .
C5 C6 1.404(9) .
C5 C24 1.518(8) .
C6 C9 1.506(9) .
C7 H7A 0.9600 .
C7 H7B 0.9600 .
C7 H7C 0.9600 .
C8 H8A 0.9600 .
C8 H8B 0.9600 .
C8 H8C 0.9600 .
C9 H9A 0.9600 .
C9 H9B 0.9600 .
C9 H9C 0.9600 .
C10 C15 1.376(9) .
C10 C11 1.409(9) .
C11 C12 1.375(9) .
C11 H11A 0.9300 .
C12 C13 1.384(9) .
C12 H12A 0.9300 .
C13 C14 1.391(9) .
C13 C16 1.498(9) .
C14 C15 1.399(9) .
C14 H14A 0.9300 .
C15 H15A 0.9300 .
C17 C22 1.391(9) .
C17 C18 1.393(9) .
C18 C19 1.396(9) .
C18 H18A 0.9300 .
C19 C20 1.386(9) .
C19 H19A 0.9300 .
C20 C21 1.393(9) .
C20 C23 1.497(9) .
C21 C22 1.376(9) .
C21 H21A 0.9300 .
C22 H22A 0.9300 .
C24 C25 1.381(9) .
C24 C29 1.391(9) .
C25 C26 1.383(9) .
C25 H25A 0.9300 .
C26 C27 1.430(9) .
C26 H26A 0.9300 .
C27 C28 1.375(9) .
C27 C30 1.491(9) .
C28 C29 1.396(9) .
C28 H28A 0.9300 .
C29 H29A 0.9300 .
C31 C36 1.492(10) 2_766
C31 H31A 0.9700 .
C31 H31B 0.9700 .
C32 C33 1.496(10) .
C32 H32A 0.9700 .
C32 H32B 0.9700 .
C33 H33A 0.9700 .
C33 H33B 0.9700 .
C34 C35 1.506(10) .
C34 H34A 0.9700 .
C34 H34B 0.9700 .
C35 H35A 0.9700 .
C35 H35B 0.9700 .
C36 C31 1.492(10) 2_766
C36 H36A 0.9700 .
C36 H36B 0.9700 .
C37 H37A 0.9600 .
C37 H37B 0.9600 .
C37 H37C 0.9600 .
C38 C39 1.500(10) .
C38 H38A 0.9700 .
C38 H38B 0.9700 .
C39 H39A 0.9700 .
C39 H39B 0.9700 .
C40 H40A 0.9600 .
C40 H40B 0.9600 .
C40 H40C 0.9600 .
C41 C46 1.495(12) 2_554
C41 H41A 0.9700 .
C41 H41B 0.9700 .
C42 C43 1.485(9) .
C42 H42A 0.9700 .
C42 H42B 0.9700 .
C43 H43A 0.9700 .
C43 H43B 0.9700 .
C44 C45 1.506(9) .
C44 H44A 0.9700 .
C44 H44B 0.9700 .
C45 H45A 0.9700 .
C45 H45B 0.9700 .
C46 C41 1.495(12) 2_554
C46 H46A 0.9700 .
C46 H46B 0.9700 .

loop_
_geom_torsion_atom_site_label_1
_geom_torsion_atom_site_label_2
_geom_torsion_atom_site_label_3
_geom_torsion_atom_site_label_4
_geom_torsion
_geom_torsion_site_symmetry_4
O17A C47 O17C N2 -30(6) 2_554
O17B C47 O17C N2 150(6) 2_554
C6 C1 C2 C3 -1.7(9) .
C10 C1 C2 C3 178.3(6) .
C6 C1 C2 C7 176.3(6) .
C10 C1 C2 C7 -3.7(9) .
C1 C2 C3 C4 0.9(9) .
C7 C2 C3 C4 -177.1(6) .
C1 C2 C3 C17 179.2(6) .
C7 C2 C3 C17 1.2(9) .
C2 C3 C4 C5 1.3(9) .
C17 C3 C4 C5 -177.0(5) .
C2 C3 C4 C8 -178.2(6) .
C17 C3 C4 C8 3.5(9) .
C3 C4 C5 C6 -2.8(9) .
C8 C4 C5 C6 176.8(6) .
C3 C4 C5 C24 178.5(6) .
C8 C4 C5 C24 -1.9(9) .
C4 C5 C6 C1 2.0(9) .
C24 C5 C6 C1 -179.3(6) .
C4 C5 C6 C9 -175.4(6) .
C24 C5 C6 C9 3.3(9) .
C2 C1 C6 C5 0.3(9) .
C10 C1 C6 C5 -179.8(6) .
C2 C1 C6 C9 177.7(6) .
C10 C1 C6 C9 -2.3(9) .
C2 C1 C10 C15 -72.6(8) .
C6 C1 C10 C15 107.4(7) .
C2 C1 C10 C11 105.3(7) .
C6 C1 C10 C11 -74.7(8) .
C15 C10 C11 C12 4.5(10) .
C1 C10 C11 C12 -173.5(6) .
C10 C11 C12 C13 -3.8(10) .
C11 C12 C13 C14 -0.2(10) .
C11 C12 C13 C16 179.5(6) .
C12 C13 C14 C15 3.3(9) .
C16 C13 C14 C15 -176.3(6) .
C11 C10 C15 C14 -1.3(10) .
C1 C10 C15 C14 176.7(6) .
C13 C14 C15 C10 -2.6(10) .
C12 C13 C16 O2 176.4(6) .
C14 C13 C16 O2 -3.9(9) .
C12 C13 C16 O1 -5.5(9) .
C14 C13 C16 O1 174.1(6) .
C2 C3 C17 C22 -118.5(7) .
C4 C3 C17 C22 59.7(8) .
C2 C3 C17 C18 61.3(8) .
C4 C3 C17 C18 -120.5(6) .
C22 C17 C18 C19 -0.3(8) .
C3 C17 C18 C19 179.9(5) .
C17 C18 C19 C20 0.5(8) .
C18 C19 C20 C21 0.1(8) .
C18 C19 C20 C23 -178.9(5) .
C19 C20 C21 C22 -1.0(9) .
C23 C20 C21 C22 178.0(5) .
C20 C21 C22 C17 1.2(9) .
C18 C17 C22 C21 -0.6(8) .
C3 C17 C22 C21 179.2(5) .
C19 C20 C23 O3 5.6(8) .
C21 C20 C23 O3 -173.3(5) .
C19 C20 C23 O4 -174.5(5) .
C21 C20 C23 O4 6.6(8) .
C4 C5 C24 C25 80.9(8) .
C6 C5 C24 C25 -97.8(7) .
C4 C5 C24 C29 -100.1(7) .
C6 C5 C24 C29 81.2(8) .
C29 C24 C25 C26 -4.8(10) .
C5 C24 C25 C26 174.2(6) .
C24 C25 C26 C27 3.4(10) .
C25 C26 C27 C28 -0.9(10) .
C25 C26 C27 C30 -178.9(6) .
C26 C27 C28 C29 -0.2(10) .
C30 C27 C28 C29 177.7(6) .
C25 C24 C29 C28 3.7(10) .
C5 C24 C29 C28 -175.3(6) .
C27 C28 C29 C24 -1.2(10) .
C28 C27 C30 O6 7.0(9) .
C26 C27 C30 O6 -175.0(6) .
C28 C27 C30 O5 -175.0(6) .
C26 C27 C30 O5 2.9(8) .
C32 O7 C31 C36 176.7(5) 2_766
C31 O7 C32 C33 -178.4(6) .
C34 O8 C33 C32 -177.3(6) .
O7 C32 C33 O8 -65.2(8) .
C33 O8 C34 C35 179.1(6) .
C36 O9 C35 C34 178.9(6) .
O8 C34 C35 O9 68.0(7) .
C35 O9 C36 C31 177.9(6) 2_766
C37 O14 C38 C39 -177.4(6) .
C40 O13 C39 C38 -174.9(6) .
O14 C38 C39 O13 -67.3(7) .
C42 O10 C41 C46 -177.3(6) 2_554
C41 O10 C42 C43 179.0(6) .
C44 O11 C43 C42 179.7(6) .
O10 C42 C43 O11 67.8(7) .
C43 O11 C44 C45 179.5(6) .
C46 O12 C45 C44 -177.9(6) .
O11 C44 C45 O12 -67.2(7) .
C45 O12 C46 C41 179.0(6) 2_554
